data_1513143
loop_
_publ_author_name
'Ngatimin, Marsewi'
'Frey, Raphael'
'Levens, Alison'
'Nakano, Yuji'
'Kowalczyk, Marcin'
'Konstas, Kristina'
'Hutt, Oliver E.'
'Lupton, David W.'

_publ_section_title
;
 Iodobenzene-Catalyzed Oxabicyclo[3.2.1]octane and [4.2.1]Nonane Synthesis
 via Cascade C--O/C--C Formation
;
_journal_issue 22
_journal_name_full 'Organic Letters'
_journal_page_first 5858
_journal_paper_doi 10.1021/ol4029308
_journal_volume 15
_journal_year 2013
_chemical_formula_moiety 'C16 H16 O3'
_chemical_formula_sum 'C16 H16 O3'
_chemical_formula_weight 256.29
_chemical_name_systematic
; 
 ? 
;
_space_group_IT_number 14
_symmetry_cell_setting monoclinic
_symmetry_space_group_name_Hall '-P 2ybc'
_symmetry_space_group_name_H-M 'P 1 21/c 1'
_atom_sites_solution_hydrogens geom
_atom_sites_solution_primary direct
_atom_sites_solution_secondary difmap
_audit_creation_method SHELXL-97
_cell_angle_alpha 90.00
_cell_angle_beta 108.356(5)
_cell_angle_gamma 90.00
_cell_formula_units_Z 4
_cell_length_a 13.6990(8)
_cell_length_b 6.3160(3)
_cell_length_c 15.3815(7)
_cell_measurement_reflns_used 2299
_cell_measurement_temperature 123(2)
_cell_measurement_theta_max 30.4153
_cell_measurement_theta_min 2.3986
_cell_volume 1263.14(12)
_computing_cell_refinement
;
CrysAlisPro, Oxford Diffraction Ltd.,
Version 1.171.34.36 (release 02-08-2010 CrysAlis171 .NET)
(compiled Aug  2 2010,13:00:58)
;
_computing_data_collection
;
CrysAlisPro, Oxford Diffraction Ltd.,
Version 1.171.34.36 (release 02-08-2010 CrysAlis171 .NET)
(compiled Aug  2 2010,13:00:58)
;
_computing_data_reduction
;
CrysAlisPro, Oxford Diffraction Ltd.,
Version 1.171.34.36 (release 02-08-2010 CrysAlis171 .NET)
(compiled Aug  2 2010,13:00:58)
;
_computing_molecular_graphics X-Seed/POVRay
_computing_publication_material CIFTAB
_computing_structure_refinement 'SHELXL-97 (Sheldrick, 1997)'
_computing_structure_solution 'SHELXS-97 (Sheldrick, 1990)'
_diffrn_ambient_temperature 123(2)
_diffrn_detector_area_resol_mean 10.3389
_diffrn_measured_fraction_theta_full 1.000
_diffrn_measured_fraction_theta_max 1.000
_diffrn_measurement_device_type 'Xcalibur, Ruby, Gemini ultra'
_diffrn_measurement_method '\w scans'
_diffrn_radiation_monochromator graphite
_diffrn_radiation_source 'Enhance (Mo) X-ray Source'
_diffrn_radiation_type 'Mo K\a'
_diffrn_radiation_wavelength 0.71073
_diffrn_reflns_av_R_equivalents 0.0272
_diffrn_reflns_av_sigmaI/netI 0.0336
_diffrn_reflns_limit_h_max 16
_diffrn_reflns_limit_h_min -16
_diffrn_reflns_limit_k_max 7
_diffrn_reflns_limit_k_min -4
_diffrn_reflns_limit_l_max 18
_diffrn_reflns_limit_l_min -14
_diffrn_reflns_number 5565
_diffrn_reflns_theta_full 25.00
_diffrn_reflns_theta_max 25.00
_diffrn_reflns_theta_min 2.74
_diffrn_standards_number 0
_exptl_absorpt_coefficient_mu 0.092
_exptl_absorpt_correction_T_max 1.00000
_exptl_absorpt_correction_T_min 0.95561
_exptl_absorpt_correction_type multi-scan
_exptl_absorpt_process_details
;
CrysAlisPro, Oxford Diffraction Ltd.,
Version 1.171.34.36 (release 02-08-2010 CrysAlis171 .NET)
(compiled Aug  2 2010,13:00:58)
Empirical absorption correction using spherical harmonics,
 implemented in SCALE3 ABSPACK scaling algorithm.
;
_exptl_crystal_colour colourless
_exptl_crystal_density_diffrn 1.348
_exptl_crystal_density_method 'not measured'
_exptl_crystal_description prism
_exptl_crystal_F_000 544
_exptl_crystal_size_max 0.20
_exptl_crystal_size_mid 0.10
_exptl_crystal_size_min 0.10
_refine_diff_density_max 0.272
_refine_diff_density_min -0.181
_refine_diff_density_rms 0.040
_refine_ls_extinction_method none
_refine_ls_goodness_of_fit_ref 1.041
_refine_ls_hydrogen_treatment constr
_refine_ls_matrix_type full
_refine_ls_number_parameters 172
_refine_ls_number_reflns 2223
_refine_ls_number_restraints 0
_refine_ls_restrained_S_all 1.041
_refine_ls_R_factor_all 0.0496
_refine_ls_R_factor_gt 0.0386
_refine_ls_shift/su_max 0.000
_refine_ls_shift/su_mean 0.000
_refine_ls_structure_factor_coef Fsqd
_refine_ls_weighting_details 'calc w=1/[\s^2^(Fo^2^)+(0.0347P)^2^+0.4717P] where P=(Fo^2^+2Fc^2^)/3'
_refine_ls_weighting_scheme calc
_refine_ls_wR_factor_gt 0.0836
_refine_ls_wR_factor_ref 0.0889
_reflns_number_gt 1847
_reflns_number_total 2223
_reflns_threshold_expression >2sigma(I)
_cod_data_source_file ol4029308_si_002.cif
_cod_data_source_block kkhutt1
_cod_original_cell_volume 1263.14(11)
_cod_original_sg_symbol_H-M 'P 21/c'
_cod_database_code 1513143

loop_
_symmetry_equiv_pos_as_xyz
'x, y, z'
'-x, y+1/2, -z+1/2'
'-x, -y, -z'
'x, -y-1/2, z-1/2'

loop_
_atom_site_label
_atom_site_type_symbol
_atom_site_fract_x
_atom_site_fract_y
_atom_site_fract_z
_atom_site_U_iso_or_equiv
_atom_site_adp_type
_atom_site_occupancy
_atom_site_symmetry_multiplicity
_atom_site_calc_flag
_atom_site_refinement_flags
O1 O 0.32688(8) 0.26762(17) 0.29401(7) 0.0209(3) Uani 1 1 d .
O2 O 0.34842(9) 0.58465(19) 0.57620(7) 0.0283(3) Uani 1 1 d .
O3 O -0.14006(9) 0.5906(2) 0.08873(8) 0.0346(3) Uani 1 1 d .
C1 C 0.34342(12) 0.3483(3) 0.20940(10) 0.0213(4) Uani 1 1 d .
H1 H 0.3785 0.2395 0.1824 0.026 Uiso 1 1 calc R
C2 C 0.24223(12) 0.4139(3) 0.14103(10) 0.0219(4) Uani 1 1 d .
H2A H 0.1988 0.2865 0.1210 0.026 Uiso 1 1 calc R
H2B H 0.2555 0.4747 0.0865 0.026 Uiso 1 1 calc R
C3 C 0.18182(12) 0.5793(3) 0.17961(10) 0.0194(4) Uani 1 1 d .
C4 C 0.25715(11) 0.7325(3) 0.24905(10) 0.0178(4) Uani 1 1 d .
H4A H 0.2736 0.8518 0.2143 0.021 Uiso 1 1 calc R
H4B H 0.2211 0.7919 0.2901 0.021 Uiso 1 1 calc R
C5 C 0.35928(11) 0.6321(3) 0.30884(10) 0.0161(3) Uani 1 1 d .
C6 C 0.42175(12) 0.7839(3) 0.38226(10) 0.0179(4) Uani 1 1 d .
H6A H 0.4236 0.9248 0.3546 0.022 Uiso 1 1 calc R
H6B H 0.4933 0.7316 0.4071 0.022 Uiso 1 1 calc R
C7 C 0.37528(12) 0.8048(3) 0.46023(10) 0.0202(4) Uani 1 1 d .
H7A H 0.4235 0.8858 0.5108 0.024 Uiso 1 1 calc R
H7B H 0.3107 0.8871 0.4380 0.024 Uiso 1 1 calc R
C8 C 0.35247(12) 0.5952(3) 0.49738(10) 0.0193(4) Uani 1 1 d .
C9 C 0.33487(12) 0.4125(3) 0.43839(10) 0.0192(4) Uani 1 1 d .
H9 H 0.3201 0.2791 0.4599 0.023 Uiso 1 1 calc R
C10 C 0.33941(11) 0.4318(2) 0.35294(10) 0.0163(3) Uani 1 1 d .
C11 C 0.41323(12) 0.5367(3) 0.24438(10) 0.0195(4) Uani 1 1 d .
H11A H 0.4133 0.6353 0.1944 0.023 Uiso 1 1 calc R
H11B H 0.4846 0.4927 0.2777 0.023 Uiso 1 1 calc R
C12 C 0.11758(13) 0.7097(3) 0.10052(10) 0.0228(4) Uani 1 1 d .
H12 H 0.1526 0.7939 0.0686 0.027 Uiso 1 1 calc R
C13 C 0.01514(13) 0.7161(3) 0.07190(11) 0.0249(4) Uani 1 1 d .
H13 H -0.0193 0.8042 0.0216 0.030 Uiso 1 1 calc R
C14 C -0.04537(13) 0.5908(3) 0.11608(11) 0.0240(4) Uani 1 1 d .
C15 C 0.01266(13) 0.4671(3) 0.19534(11) 0.0243(4) Uani 1 1 d .
H15 H -0.0239 0.3869 0.2272 0.029 Uiso 1 1 calc R
C16 C 0.11493(12) 0.4620(3) 0.22490(11) 0.0217(4) Uani 1 1 d .
H16 H 0.1478 0.3796 0.2777 0.026 Uiso 1 1 calc R

loop_
_atom_site_aniso_label
_atom_site_aniso_U_11
_atom_site_aniso_U_22
_atom_site_aniso_U_33
_atom_site_aniso_U_23
_atom_site_aniso_U_13
_atom_site_aniso_U_12
O1 0.0252(6) 0.0159(6) 0.0200(5) -0.0015(5) 0.0046(5) 0.0004(5)
O2 0.0385(8) 0.0299(7) 0.0182(6) 0.0015(5) 0.0115(5) 0.0008(6)
O3 0.0183(7) 0.0485(9) 0.0343(7) -0.0034(6) 0.0043(5) 0.0036(6)
C1 0.0235(9) 0.0224(9) 0.0182(7) -0.0030(7) 0.0068(7) 0.0026(7)
C2 0.0232(9) 0.0235(9) 0.0172(7) -0.0031(7) 0.0039(7) -0.0018(7)
C3 0.0162(8) 0.0222(9) 0.0176(7) 0.0012(7) 0.0024(6) 0.0002(7)
C4 0.0172(8) 0.0176(9) 0.0172(7) 0.0018(7) 0.0035(6) 0.0010(7)
C5 0.0159(8) 0.0167(8) 0.0149(7) 0.0001(6) 0.0037(6) -0.0006(6)
C6 0.0171(8) 0.0156(8) 0.0193(7) 0.0009(7) 0.0031(6) -0.0011(7)
C7 0.0224(9) 0.0173(9) 0.0183(7) -0.0031(7) 0.0029(7) -0.0004(7)
C8 0.0163(8) 0.0233(9) 0.0172(8) 0.0007(7) 0.0036(6) 0.0029(7)
C9 0.0199(9) 0.0162(9) 0.0199(8) 0.0043(7) 0.0039(7) -0.0008(7)
C10 0.0126(8) 0.0139(8) 0.0194(7) -0.0032(7) 0.0010(6) 0.0006(6)
C11 0.0174(8) 0.0231(9) 0.0181(8) -0.0007(7) 0.0058(7) 0.0013(7)
C12 0.0254(9) 0.0218(9) 0.0195(8) 0.0012(7) 0.0049(7) -0.0008(7)
C13 0.0249(10) 0.0243(10) 0.0201(8) 0.0005(7) -0.0007(7) 0.0052(8)
C14 0.0186(9) 0.0275(10) 0.0239(8) -0.0073(7) 0.0040(7) 0.0009(7)
C15 0.0205(9) 0.0249(10) 0.0274(9) -0.0010(8) 0.0073(7) -0.0036(7)
C16 0.0226(9) 0.0195(9) 0.0214(8) 0.0013(7) 0.0047(7) -0.0009(7)

loop_
_atom_type_symbol
_atom_type_description
_atom_type_scat_dispersion_real
_atom_type_scat_dispersion_imag
_atom_type_scat_source
C C 0.0033 0.0016 'International Tables Vol C Tables 4.2.6.8 and 6.1.1.4'
H H 0.0000 0.0000 'International Tables Vol C Tables 4.2.6.8 and 6.1.1.4'
O O 0.0106 0.0060 'International Tables Vol C Tables 4.2.6.8 and 6.1.1.4'

loop_
_geom_angle_atom_site_label_1
_geom_angle_atom_site_label_2
_geom_angle_atom_site_label_3
_geom_angle
C10 O1 C1 107.66(12)
O1 C1 C2 110.22(12)
O1 C1 C11 102.26(11)
C2 C1 C11 111.71(14)
C1 C2 C3 113.52(12)
C12 C3 C16 110.92(13)
C12 C3 C2 107.72(12)
C16 C3 C2 108.58(14)
C12 C3 C4 107.81(13)
C16 C3 C4 110.76(12)
C2 C3 C4 111.02(12)
C5 C4 C3 115.52(13)
C10 C5 C6 109.60(12)
C10 C5 C11 98.86(12)
C6 C5 C11 117.00(13)
C10 C5 C4 110.82(12)
C6 C5 C4 111.98(13)
C11 C5 C4 107.83(12)
C5 C6 C7 111.10(12)
C8 C7 C6 114.02(13)
O2 C8 C9 121.73(15)
O2 C8 C7 119.82(14)
C9 C8 C7 118.45(13)
C10 C9 C8 119.66(14)
C9 C10 O1 123.54(14)
C9 C10 C5 126.20(14)
O1 C10 C5 110.26(12)
C1 C11 C5 99.16(12)
C13 C12 C3 124.83(15)
C12 C13 C14 121.56(15)
O3 C14 C15 121.63(16)
O3 C14 C13 122.22(16)
C15 C14 C13 116.15(14)
C16 C15 C14 122.54(16)
C15 C16 C3 123.90(15)

loop_
_geom_bond_atom_site_label_1
_geom_bond_atom_site_label_2
_geom_bond_distance
O1 C10 1.3519(18)
O1 C1 1.4800(18)
O2 C8 1.2329(17)
O3 C14 1.2313(19)
C1 C2 1.510(2)
C1 C11 1.515(2)
C2 C3 1.561(2)
C3 C12 1.503(2)
C3 C16 1.509(2)
C3 C4 1.564(2)
C4 C5 1.548(2)
C5 C10 1.500(2)
C5 C6 1.523(2)
C5 C11 1.534(2)
C6 C7 1.530(2)
C7 C8 1.513(2)
C8 C9 1.440(2)
C9 C10 1.341(2)
C12 C13 1.333(2)
C13 C14 1.459(2)
C14 C15 1.455(2)
C15 C16 1.330(2)
